data_7116610
loop_
_publ_author_name
'Inmaculada Serrano'
'David Monge'
'Eleuterio Alvarez'
'Rosario Fernandez'
'Jose M. Lassaletta'

_publ_section_title
;
 Asymmetric organocatalytic synthesis of quaternary alpha-hydroxy
 phosphonates: en route to alpha-aryl phosphaisoserines
;
_journal_name_full Chem.Commun.
_journal_page_first 4077
_journal_paper_doi 10.1039/C4cc10390D
_journal_volume 51
_journal_year 2015
_chemical_absolute_configuration ad
_chemical_formula_moiety 'C14 H22 F N2 O5 P'
_chemical_formula_sum 'C14 H22 F N2 O5 P'
_chemical_formula_weight 348.31
_chemical_name_systematic
;
  ?
;
_space_group_IT_number 4
_symmetry_cell_setting monoclinic
_symmetry_space_group_name_Hall 'P 2yb'
_symmetry_space_group_name_H-M 'P 1 21 1'
_atom_sites_solution_hydrogens geom
_atom_sites_solution_primary direct
_atom_sites_solution_secondary difmap
_audit_creation_method SHELXL-97
_audit_update_record
;
2014-09-22 deposited with the CCDC.
2015-01-30 downloaded from the CCDC.
;
_cell_angle_alpha 90.00
_cell_angle_beta 92.506(8)
_cell_angle_gamma 90.00
_cell_formula_units_Z 4
_cell_length_a 7.710(2)
_cell_length_b 12.999(4)
_cell_length_c 17.692(5)
_cell_measurement_reflns_used 6095
_cell_measurement_temperature 213(2)
_cell_measurement_theta_max 21.98
_cell_measurement_theta_min 2.64
_cell_volume 1771.4(9)
_computing_cell_refinement 'APEX2 Software Suite (Bruker, 2007)'
_computing_data_collection 'APEX2 Software Suite (Bruker, 2007)'
_computing_data_reduction 'APEX2 Software Suite (Bruker, 2007)'
_computing_molecular_graphics 'SHELXTL (Sheldrick, 2008)'
_computing_publication_material 'SHELXTL and publCIF (Westrip, 2010)'
_computing_structure_refinement 'SHELXL97 (Sheldrick, 2008)'
_computing_structure_solution 'SIR2002 (Burla et al., 2003)'
_diffrn_ambient_temperature 213(2)
_diffrn_detector_area_resol_mean 8.26
_diffrn_measured_fraction_theta_full 0.993
_diffrn_measured_fraction_theta_max 0.993
_diffrn_measurement_device_type
;
  Bruker-Nonius X8kappa APEX II CCD area detector
;
_diffrn_measurement_method 'phi and omega scans with narrow frames'
_diffrn_radiation_monochromator graphite
_diffrn_radiation_source 'fine-focus sealed tube'
_diffrn_radiation_type MoK\a
_diffrn_radiation_wavelength 0.71073
_diffrn_reflns_av_R_equivalents 0.0804
_diffrn_reflns_av_sigmaI/netI 0.0924
_diffrn_reflns_limit_h_max 9
_diffrn_reflns_limit_h_min -9
_diffrn_reflns_limit_k_max 15
_diffrn_reflns_limit_k_min -15
_diffrn_reflns_limit_l_max 20
_diffrn_reflns_limit_l_min -21
_diffrn_reflns_number 24983
_diffrn_reflns_theta_full 25.25
_diffrn_reflns_theta_max 25.25
_diffrn_reflns_theta_min 1.94
_diffrn_standards_decay_% 0
_exptl_absorpt_coefficient_mu 0.189
_exptl_absorpt_correction_T_max 0.9813
_exptl_absorpt_correction_T_min 0.9673
_exptl_absorpt_correction_type multi-scan
_exptl_absorpt_process_details
;
program SADABS, Bruker (2001).
;
_exptl_crystal_colour colourless
_exptl_crystal_density_diffrn 1.306
_exptl_crystal_density_method 'not measured'
_exptl_crystal_description needle
_exptl_crystal_F_000 736
_exptl_crystal_size_max 0.23
_exptl_crystal_size_mid 0.15
_exptl_crystal_size_min 0.10
_refine_diff_density_max 0.833
_refine_diff_density_min -0.915
_refine_diff_density_rms 0.180
_refine_ls_abs_structure_details 'Flack H D (1983), Acta Cryst. A39, 876-881'
_refine_ls_abs_structure_Flack 0.08(6)
_refine_ls_extinction_method none
_refine_ls_goodness_of_fit_ref 1.011
_refine_ls_hydrogen_treatment constr
_refine_ls_matrix_type full
_refine_ls_number_parameters 0
_refine_ls_number_reflns 6290
_refine_ls_number_restraints 0
_refine_ls_restrained_S_all 1.005
_refine_ls_R_factor_all 0.1084
_refine_ls_R_factor_gt 0.0610
_refine_ls_shift/su_max 0.000
_refine_ls_shift/su_mean 0.000
_refine_ls_structure_factor_coef Fsqd
_refine_ls_weighting_details 'calc w=1/[\s^2^(Fo^2^)+(0.2000P)^2^+0.0000P] where P=(Fo^2^+2Fc^2^)/3'
_refine_ls_weighting_scheme calc
_refine_ls_wR_factor_gt 0.1644
_refine_ls_wR_factor_ref 0.2394
_reflns_number_gt 3669
_reflns_number_total 6290
_reflns_threshold_expression >2sigma(I)
_cod_data_source_file c4cc10390d2.cif
_cod_data_source_block ISV-606
_cod_original_sg_symbol_H-M 'P 21'
_cod_database_code 7116610

loop_
_symmetry_equiv_pos_as_xyz
'x, y, z'
'-x, y+1/2, -z'

loop_
_atom_site_label
_atom_site_type_symbol
_atom_site_fract_x
_atom_site_fract_y
_atom_site_fract_z
_atom_site_U_iso_or_equiv
_atom_site_adp_type
_atom_site_occupancy
_atom_site_symmetry_multiplicity
_atom_site_calc_flag
_atom_site_refinement_flags
P1 P 0.5887(4) 0.1446(2) 0.6049(2) 0.0366(8) Uani 1 1 d .
F1 F 0.7239(12) 0.4220(6) 0.5983(5) 0.060(2) Uani 1 1 d .
O1 O 0.9217(9) 0.1199(6) 0.6116(5) 0.0354(18) Uani 1 1 d .
H1 H 0.9035 0.0776 0.6454 0.053 Uiso 1 1 calc R
O2 O 0.8751(14) 0.3955(9) 0.7950(6) 0.063(2) Uani 1 1 d .
O3 O 0.5447(11) 0.0795(7) 0.6687(6) 0.048(2) Uani 1 1 d .
O4 O 0.5784(10) 0.0874(7) 0.5273(5) 0.0391(15) Uani 1 1 d .
O5 O 0.4659(10) 0.2394(6) 0.5871(5) 0.0399(16) Uani 1 1 d .
N1 N 0.9862(13) 0.3183(9) 0.6947(6) 0.0422(18) Uani 1 1 d .
N2 N 0.9894(15) 0.3814(9) 0.7476(7) 0.0487(18) Uani 1 1 d .
C1 C 0.7990(14) 0.2019(10) 0.6147(8) 0.0378(15) Uani 1 1 d .
C2 C 0.8375(16) 0.2695(10) 0.5446(8) 0.0400(15) Uani 1 1 d .
C3 C 0.8010(18) 0.3755(11) 0.5398(9) 0.0473(18) Uani 1 1 d .
C4 C 0.8281(18) 0.4338(12) 0.4803(9) 0.053(2) Uani 1 1 d .
H4 H 0.7991 0.5040 0.4795 0.064 Uiso 1 1 calc R
C5 C 0.9039(19) 0.3850(12) 0.4166(9) 0.053(2) Uani 1 1 d .
H5 H 0.9276 0.4227 0.3729 0.064 Uiso 1 1 calc R
C6 C 0.9401(18) 0.2839(12) 0.4214(9) 0.051(2) Uani 1 1 d .
H6 H 0.9893 0.2518 0.3799 0.061 Uiso 1 1 calc R
C7 C 0.9094(15) 0.2258(11) 0.4833(8) 0.0436(18) Uani 1 1 d .
H7 H 0.9376 0.1554 0.4838 0.052 Uiso 1 1 calc R
C8 C 0.8171(15) 0.2593(10) 0.6914(8) 0.0398(17) Uani 1 1 d .
H8A H 0.7195 0.3068 0.6962 0.048 Uiso 1 1 calc R
H8B H 0.8158 0.2098 0.7331 0.048 Uiso 1 1 calc R
C9 C 1.1458(19) 0.4478(12) 0.7514(9) 0.053(2) Uani 1 1 d .
C10 C 1.154(2) 0.5109(12) 0.8265(10) 0.063(3) Uani 1 1 d .
H10A H 1.0369 0.5232 0.8425 0.094 Uiso 1 1 calc R
H10B H 1.2109 0.5762 0.8183 0.094 Uiso 1 1 calc R
H10C H 1.2186 0.4726 0.8654 0.094 Uiso 1 1 calc R
C11 C 1.132(2) 0.5227(13) 0.6840(10) 0.067(3) Uani 1 1 d .
H11A H 1.0215 0.5129 0.6566 0.101 Uiso 1 1 calc R
H11B H 1.2258 0.5095 0.6505 0.101 Uiso 1 1 calc R
H11C H 1.1401 0.5929 0.7025 0.101 Uiso 1 1 calc R
C12 C 1.3153(19) 0.3840(13) 0.7481(10) 0.060(3) Uani 1 1 d .
H12A H 1.2968 0.3268 0.7135 0.090 Uiso 1 1 calc R
H12B H 1.3474 0.3580 0.7981 0.090 Uiso 1 1 calc R
H12C H 1.4077 0.4274 0.7305 0.090 Uiso 1 1 calc R
C13 C 0.6356(19) -0.0194(12) 0.5200(9) 0.054(3) Uani 1 1 d .
H13A H 0.7543 -0.0206 0.5039 0.081 Uiso 1 1 calc R
H13B H 0.5608 -0.0545 0.4828 0.081 Uiso 1 1 calc R
H13C H 0.6296 -0.0538 0.5685 0.081 Uiso 1 1 calc R
C14 C 0.2882(15) 0.2271(13) 0.5676(9) 0.052(3) Uani 1 1 d .
H14A H 0.2748 0.1988 0.5169 0.078 Uiso 1 1 calc R
H14B H 0.2306 0.2933 0.5692 0.078 Uiso 1 1 calc R
H14C H 0.2367 0.1806 0.6031 0.078 Uiso 1 1 calc R
P2 P 0.9307(4) 0.9581(3) 0.8111(2) 0.0446(9) Uani 1 1 d .
F2 F 0.7924(13) 0.6968(7) 0.8715(6) 0.071(2) Uani 1 1 d .
O6 O 0.5935(11) 0.9929(7) 0.8166(5) 0.046(2) Uani 1 1 d .
H6A H 0.5925 1.0104 0.7715 0.068 Uiso 1 1 calc R
O7 O 0.6588(16) 0.8313(11) 1.0501(7) 0.079(3) Uani 1 1 d .
O8 O 0.9359(12) 1.0031(8) 0.7353(6) 0.050(2) Uani 1 1 d .
O9 O 1.0478(12) 0.8603(8) 0.8248(6) 0.0558(18) Uani 1 1 d .
O10 O 0.9731(13) 1.0400(8) 0.8770(6) 0.0550(18) Uani 1 1 d .
N3 N 0.5383(15) 0.8435(11) 0.9326(7) 0.055(2) Uani 1 1 d .
N4 N 0.5350(17) 0.8199(11) 1.0005(8) 0.062(2) Uani 1 1 d .
C15 C 0.7154(17) 0.9118(12) 0.8293(8) 0.0465(16) Uani 1 1 d .
C16 C 0.6732(17) 0.8150(11) 0.7802(9) 0.0476(16) Uani 1 1 d .
C17 C 0.7149(19) 0.7166(12) 0.8060(10) 0.0552(19) Uani 1 1 d .
C18 C 0.6803(19) 0.6342(13) 0.7571(10) 0.058(2) Uani 1 1 d .
H18 H 0.7119 0.5674 0.7728 0.070 Uiso 1 1 calc R
C19 C 0.6030(18) 0.6474(13) 0.6880(9) 0.054(2) Uani 1 1 d .
H19 H 0.5800 0.5907 0.6562 0.065 Uiso 1 1 calc R
C20 C 0.5594(18) 0.7426(11) 0.6653(9) 0.052(2) Uani 1 1 d .
H20 H 0.5039 0.7523 0.6175 0.062 Uiso 1 1 calc R
C21 C 0.5952(17) 0.8276(12) 0.7118(8) 0.0481(19) Uani 1 1 d .
H21 H 0.5643 0.8940 0.6949 0.058 Uiso 1 1 calc R
C22 C 0.7029(17) 0.8920(13) 0.9182(8) 0.0509(18) Uani 1 1 d .
H22A H 0.7986 0.8476 0.9363 0.061 Uiso 1 1 calc R
H22B H 0.7124 0.9575 0.9455 0.061 Uiso 1 1 calc R
C23 C 0.374(2) 0.7666(14) 1.0278(9) 0.064(2) Uani 1 1 d .
C24 C 0.392(2) 0.7321(16) 1.1055(9) 0.067(3) Uani 1 1 d .
H24A H 0.2910 0.6914 1.1174 0.100 Uiso 1 1 calc R
H24B H 0.4001 0.7913 1.1389 0.100 Uiso 1 1 calc R
H24C H 0.4956 0.6905 1.1123 0.100 Uiso 1 1 calc R
C25 C 0.315(3) 0.6883(17) 0.9713(10) 0.081(4) Uani 1 1 d .
H25A H 0.3977 0.6321 0.9713 0.122 Uiso 1 1 calc R
H25B H 0.3063 0.7194 0.9214 0.122 Uiso 1 1 calc R
H25C H 0.2021 0.6622 0.9842 0.122 Uiso 1 1 calc R
C26 C 0.223(2) 0.8613(16) 1.0270(11) 0.073(3) Uani 1 1 d .
H26A H 0.1134 0.8334 1.0422 0.110 Uiso 1 1 calc R
H26B H 0.2089 0.8895 0.9763 0.110 Uiso 1 1 calc R
H26C H 0.2608 0.9152 1.0619 0.110 Uiso 1 1 calc R
C27 C 1.2134(19) 0.8434(14) 0.7908(10) 0.063(3) Uani 1 1 d .
H27A H 1.2146 0.8791 0.7427 0.095 Uiso 1 1 calc R
H27B H 1.2300 0.7703 0.7828 0.095 Uiso 1 1 calc R
H27C H 1.3062 0.8695 0.8243 0.095 Uiso 1 1 calc R
C28 C 1.133(2) 1.1037(13) 0.8771(10) 0.068(4) Uani 1 1 d .
H28A H 1.2061 1.0806 0.8372 0.103 Uiso 1 1 calc R
H28B H 1.1961 1.0970 0.9256 0.103 Uiso 1 1 calc R
H28C H 1.1020 1.1752 0.8687 0.103 Uiso 1 1 calc R

loop_
_atom_site_aniso_label
_atom_site_aniso_U_11
_atom_site_aniso_U_22
_atom_site_aniso_U_33
_atom_site_aniso_U_23
_atom_site_aniso_U_13
_atom_site_aniso_U_12
P1 0.0155(13) 0.0321(15) 0.062(2) 0.0006(14) 0.0019(12) -0.0001(13)
F1 0.067(5) 0.033(4) 0.079(5) -0.005(3) 0.001(4) 0.009(4)
O1 0.016(3) 0.034(4) 0.056(5) 0.009(3) 0.000(3) 0.004(3)
O2 0.054(5) 0.064(6) 0.071(6) -0.011(5) 0.016(4) -0.006(5)
O3 0.021(4) 0.052(5) 0.071(4) 0.010(4) 0.008(4) -0.003(4)
O4 0.016(3) 0.037(3) 0.064(3) -0.004(3) 0.006(3) -0.004(3)
O5 0.011(3) 0.036(3) 0.073(4) -0.001(3) -0.001(3) 0.000(3)
N1 0.019(3) 0.045(4) 0.063(4) -0.004(3) 0.007(3) -0.010(3)
N2 0.034(3) 0.045(4) 0.067(4) -0.005(3) 0.005(3) -0.011(3)
C1 0.014(3) 0.038(3) 0.061(4) 0.001(3) 0.001(3) 0.001(2)
C2 0.019(3) 0.037(3) 0.064(4) 0.003(3) 0.000(3) 0.001(3)
C3 0.032(4) 0.040(3) 0.069(4) 0.005(3) -0.003(3) 0.005(3)
C4 0.040(4) 0.047(4) 0.072(4) 0.010(3) -0.009(4) 0.005(4)
C5 0.042(4) 0.050(4) 0.067(4) 0.011(4) -0.006(4) -0.002(4)
C6 0.037(4) 0.052(4) 0.063(4) 0.008(4) -0.002(4) 0.000(4)
C7 0.025(4) 0.043(4) 0.063(4) 0.005(3) 0.002(3) -0.001(4)
C8 0.016(3) 0.042(4) 0.061(4) -0.002(3) 0.005(3) -0.006(3)
C9 0.038(4) 0.049(4) 0.073(5) -0.005(4) 0.004(4) -0.012(3)
C10 0.053(7) 0.050(7) 0.086(6) -0.018(5) 0.004(6) -0.010(6)
C11 0.055(7) 0.058(7) 0.088(7) 0.011(5) 0.002(6) -0.022(5)
C12 0.039(5) 0.059(7) 0.083(8) -0.009(6) 0.011(6) -0.005(5)
C13 0.031(6) 0.050(5) 0.080(7) -0.017(5) 0.001(6) 0.008(5)
C14 0.007(4) 0.062(7) 0.085(8) 0.001(7) -0.011(5) -0.004(5)
P2 0.0241(15) 0.0487(18) 0.061(2) 0.0082(16) 0.0059(14) -0.0008(14)
F2 0.064(5) 0.053(5) 0.095(5) 0.012(4) -0.007(4) 0.015(4)
O6 0.024(3) 0.050(4) 0.064(5) -0.005(4) 0.011(4) -0.006(3)
O7 0.065(6) 0.102(7) 0.071(6) 0.012(6) 0.003(4) -0.040(6)
O8 0.024(4) 0.063(5) 0.064(4) 0.014(3) 0.012(3) 0.012(4)
O9 0.026(3) 0.060(3) 0.082(4) 0.021(3) 0.007(3) 0.008(3)
O10 0.038(4) 0.059(4) 0.068(4) 0.003(3) 0.007(3) -0.017(3)
N3 0.035(4) 0.068(4) 0.064(4) -0.003(4) 0.017(3) -0.015(4)
N4 0.045(4) 0.076(5) 0.066(4) 0.000(4) 0.014(3) -0.019(4)
C15 0.024(3) 0.054(3) 0.062(4) -0.003(3) 0.011(3) -0.003(3)
C16 0.029(3) 0.048(3) 0.067(4) 0.001(3) 0.012(3) 0.000(3)
C17 0.038(4) 0.051(3) 0.078(4) 0.004(3) 0.010(3) 0.001(4)
C18 0.042(4) 0.049(4) 0.085(5) 0.002(4) 0.015(4) -0.001(4)
C19 0.036(4) 0.048(4) 0.080(5) -0.003(4) 0.017(4) -0.001(4)
C20 0.035(4) 0.050(4) 0.073(4) -0.005(4) 0.015(4) -0.002(4)
C21 0.031(4) 0.048(4) 0.067(4) -0.004(3) 0.012(3) 0.000(4)
C22 0.026(4) 0.064(4) 0.064(4) -0.003(3) 0.014(3) -0.007(3)
C23 0.047(4) 0.079(5) 0.068(5) 0.003(4) 0.017(4) -0.018(4)
C24 0.047(7) 0.082(8) 0.073(6) 0.010(6) 0.020(5) -0.006(6)
C25 0.074(8) 0.092(7) 0.080(7) -0.006(6) 0.024(7) -0.042(6)
C26 0.046(6) 0.092(7) 0.083(8) 0.015(6) 0.011(6) -0.009(6)
C27 0.034(6) 0.066(7) 0.090(8) 0.014(7) 0.015(5) 0.015(5)
C28 0.060(7) 0.062(7) 0.085(8) -0.001(6) 0.016(6) -0.028(5)

loop_
_atom_type_symbol
_atom_type_description
_atom_type_scat_dispersion_real
_atom_type_scat_dispersion_imag
_atom_type_scat_source
C C 0.0033 0.0016 'International Tables Vol C Tables 4.2.6.8 and 6.1.1.4'
H H 0.0000 0.0000 'International Tables Vol C Tables 4.2.6.8 and 6.1.1.4'
N N 0.0061 0.0033 'International Tables Vol C Tables 4.2.6.8 and 6.1.1.4'
O O 0.0106 0.0060 'International Tables Vol C Tables 4.2.6.8 and 6.1.1.4'
F F 0.0171 0.0103 'International Tables Vol C Tables 4.2.6.8 and 6.1.1.4'
P P 0.1023 0.0942 'International Tables Vol C Tables 4.2.6.8 and 6.1.1.4'

loop_
_geom_angle_atom_site_label_1
_geom_angle_atom_site_label_2
_geom_angle_atom_site_label_3
_geom_angle
O3 P1 O4 113.5(5)
O3 P1 O5 116.7(5)
O4 P1 O5 101.0(5)
O3 P1 C1 114.0(6)
O4 P1 C1 107.2(5)
O5 P1 C1 103.2(5)
C1 O1 H1 109.5
C13 O4 P1 121.7(9)
C14 O5 P1 121.9(9)
N2 N1 C8 110.7(10)
N1 N2 O2 127.4(11)
N1 N2 C9 114.1(11)
O2 N2 C9 118.5(12)
O1 C1 C8 111.1(9)
O1 C1 C2 103.9(9)
C8 C1 C2 114.3(10)
O1 C1 P1 106.6(8)
C8 C1 P1 109.4(8)
C2 C1 P1 111.1(8)
C7 C2 C3 116.5(13)
C7 C2 C1 119.7(12)
C3 C2 C1 123.7(13)
C4 C3 F1 116.2(13)
C4 C3 C2 124.8(15)
F1 C3 C2 118.9(13)
C3 C4 C5 117.1(14)
C3 C4 H4 121.5
C5 C4 H4 121.5
C6 C5 C4 118.1(15)
C6 C5 H5 120.9
C4 C5 H5 120.9
C5 C6 C7 123.4(16)
C5 C6 H6 118.3
C7 C6 H6 118.3
C6 C7 C2 120.0(13)
C6 C7 H7 120.0
C2 C7 H7 120.0
N1 C8 C1 108.9(10)
N1 C8 H8A 109.9
C1 C8 H8A 109.9
N1 C8 H8B 109.9
C1 C8 H8B 109.9
H8A C8 H8B 108.3
N2 C9 C11 107.7(12)
N2 C9 C12 111.9(12)
C11 C9 C12 109.8(13)
N2 C9 C10 110.3(12)
C11 C9 C10 109.0(13)
C12 C9 C10 108.1(13)
C9 C10 H10A 109.5
C9 C10 H10B 109.5
H10A C10 H10B 109.5
C9 C10 H10C 109.5
H10A C10 H10C 109.5
H10B C10 H10C 109.5
C9 C11 H11A 109.5
C9 C11 H11B 109.5
H11A C11 H11B 109.5
C9 C11 H11C 109.5
H11A C11 H11C 109.5
H11B C11 H11C 109.5
C9 C12 H12A 109.5
C9 C12 H12B 109.5
H12A C12 H12B 109.5
C9 C12 H12C 109.5
H12A C12 H12C 109.5
H12B C12 H12C 109.5
O4 C13 H13A 109.5
O4 C13 H13B 109.5
H13A C13 H13B 109.5
O4 C13 H13C 109.5
H13A C13 H13C 109.5
H13B C13 H13C 109.5
O5 C14 H14A 109.5
O5 C14 H14B 109.5
H14A C14 H14B 109.5
O5 C14 H14C 109.5
H14A C14 H14C 109.5
H14B C14 H14C 109.5
O8 P2 O9 115.2(6)
O8 P2 O10 112.8(6)
O9 P2 O10 109.1(6)
O8 P2 C15 111.0(6)
O9 P2 C15 103.2(6)
O10 P2 C15 104.5(6)
C15 O6 H6A 109.5
C27 O9 P2 124.6(10)
C28 O10 P2 120.9(9)
N4 N3 C22 109.4(12)
N3 N4 O7 126.2(13)
N3 N4 C23 118.2(13)
O7 N4 C23 115.5(13)
O6 C15 C16 113.0(11)
O6 C15 C22 101.9(11)
C16 C15 C22 113.5(12)
O6 C15 P2 109.3(9)
C16 C15 P2 109.9(9)
C22 C15 P2 108.9(9)
C21 C16 C17 119.9(14)
C21 C16 C15 118.7(13)
C17 C16 C15 121.4(13)
F2 C17 C16 124.3(15)
F2 C17 C18 117.8(14)
C16 C17 C18 117.8(15)
C19 C18 C17 122.0(16)
C19 C18 H18 119.0
C17 C18 H18 119.0
C20 C19 C18 119.0(16)
C20 C19 H19 120.5
C18 C19 H19 120.5
C19 C20 C21 120.9(16)
C19 C20 H20 119.5
C21 C20 H20 119.5
C16 C21 C20 120.3(15)
C16 C21 H21 119.9
C20 C21 H21 119.9
N3 C22 C15 109.4(11)
N3 C22 H22A 109.8
C15 C22 H22A 109.8
N3 C22 H22B 109.8
C15 C22 H22B 109.8
H22A C22 H22B 108.2
C24 C23 C25 116.2(16)
C24 C23 N4 113.6(14)
C25 C23 N4 109.2(13)
C24 C23 C26 105.6(13)
C25 C23 C26 107.6(14)
N4 C23 C26 103.6(13)
C23 C24 H24A 109.5
C23 C24 H24B 109.5
H24A C24 H24B 109.5
C23 C24 H24C 109.5
H24A C24 H24C 109.5
H24B C24 H24C 109.5
C23 C25 H25A 109.5
C23 C25 H25B 109.5
H25A C25 H25B 109.5
C23 C25 H25C 109.5
H25A C25 H25C 109.5
H25B C25 H25C 109.5
C23 C26 H26A 109.5
C23 C26 H26B 109.5
H26A C26 H26B 109.5
C23 C26 H26C 109.5
H26A C26 H26C 109.5
H26B C26 H26C 109.5
O9 C27 H27A 109.5
O9 C27 H27B 109.5
H27A C27 H27B 109.5
O9 C27 H27C 109.5
H27A C27 H27C 109.5
H27B C27 H27C 109.5
O10 C28 H28A 109.5
O10 C28 H28B 109.5
H28A C28 H28B 109.5
O10 C28 H28C 109.5
H28A C28 H28C 109.5
H28B C28 H28C 109.5

loop_
_geom_bond_atom_site_label_1
_geom_bond_atom_site_label_2
_geom_bond_distance
P1 O3 1.462(10)
P1 O4 1.560(9)
P1 O5 1.577(9)
P1 C1 1.786(12)
F1 C3 1.357(17)
O1 C1 1.427(14)
O1 H1 0.8300
O2 N2 1.256(15)
O4 C13 1.464(17)
O5 C14 1.408(14)
N1 N2 1.243(15)
N1 C8 1.512(15)
N2 C9 1.482(18)
C1 C8 1.548(18)
C1 C2 1.559(19)
C2 C7 1.364(19)
C2 C3 1.408(19)
C3 C4 1.32(2)
C4 C5 1.44(2)
C4 H4 0.9400
C5 C6 1.35(2)
C5 H5 0.9400
C6 C7 1.36(2)
C6 H6 0.9400
C7 H7 0.9400
C8 H8A 0.9800
C8 H8B 0.9800
C9 C11 1.54(2)
C9 C12 1.55(2)
C9 C10 1.56(2)
C10 H10A 0.9700
C10 H10B 0.9700
C10 H10C 0.9700
C11 H11A 0.9700
C11 H11B 0.9700
C11 H11C 0.9700
C12 H12A 0.9700
C12 H12B 0.9700
C12 H12C 0.9700
C13 H13A 0.9700
C13 H13B 0.9700
C13 H13C 0.9700
C14 H14A 0.9700
C14 H14B 0.9700
C14 H14C 0.9700
P2 O8 1.465(10)
P2 O9 1.572(10)
P2 O10 1.603(11)
P2 C15 1.808(14)
F2 C17 1.305(18)
O6 C15 1.424(17)
O6 H6A 0.8300
O7 N4 1.277(17)
O9 C27 1.451(17)
O10 C28 1.487(17)
N3 N4 1.241(16)
N3 C22 1.450(17)
N4 C23 1.519(19)
C15 C16 1.56(2)
C15 C22 1.60(2)
C16 C21 1.34(2)
C16 C17 1.39(2)
C17 C18 1.40(2)
C18 C19 1.35(2)
C18 H18 0.9400
C19 C20 1.34(2)
C19 H19 0.9400
C20 C21 1.40(2)
C20 H20 0.9400
C21 H21 0.9400
C22 H22A 0.9800
C22 H22B 0.9800
C23 C24 1.45(2)
C23 C25 1.48(2)
C23 C26 1.69(3)
C24 H24A 0.9700
C24 H24B 0.9700
C24 H24C 0.9700
C25 H25A 0.9700
C25 H25B 0.9700
C25 H25C 0.9700
C26 H26A 0.9700
C26 H26B 0.9700
C26 H26C 0.9700
C27 H27A 0.9700
C27 H27B 0.9700
C27 H27C 0.9700
C28 H28A 0.9700
C28 H28B 0.9700
C28 H28C 0.9700

loop_
_geom_hbond_atom_site_label_D
_geom_hbond_atom_site_label_H
_geom_hbond_atom_site_label_A
_geom_hbond_distance_DH
_geom_hbond_distance_HA
_geom_hbond_distance_DA
_geom_hbond_angle_DHA
_geom_hbond_site_symmetry_A
O1 H1 O8 0.83 1.87 2.662(13) 159.6 1_545
O6 H6A O3 0.83 2.05 2.859(14) 165.6 1_565

loop_
_geom_torsion_atom_site_label_1
_geom_torsion_atom_site_label_2
_geom_torsion_atom_site_label_3
_geom_torsion_atom_site_label_4
_geom_torsion
O3 P1 O4 C13 -38.7(10)
O5 P1 O4 C13 -164.3(9)
C1 P1 O4 C13 88.1(10)
O3 P1 O5 C14 -60.8(12)
O4 P1 O5 C14 62.7(11)
C1 P1 O5 C14 173.4(11)
C8 N1 N2 O2 2.2(19)
C8 N1 N2 C9 -175.8(11)
O3 P1 C1 O1 67.1(10)
O4 P1 C1 O1 -59.4(9)
O5 P1 C1 O1 -165.4(8)
O3 P1 C1 C8 -53.1(10)
O4 P1 C1 C8 -179.6(8)
O5 P1 C1 C8 74.4(9)
O3 P1 C1 C2 179.7(8)
O4 P1 C1 C2 53.2(10)
O5 P1 C1 C2 -52.9(10)
O1 C1 C2 C7 26.5(14)
C8 C1 C2 C7 147.7(11)
P1 C1 C2 C7 -87.8(12)
O1 C1 C2 C3 -154.0(12)
C8 C1 C2 C3 -32.8(16)
P1 C1 C2 C3 91.7(14)
C7 C2 C3 C4 1(2)
C1 C2 C3 C4 -178.1(12)
C7 C2 C3 F1 177.8(11)
C1 C2 C3 F1 -1.8(19)
F1 C3 C4 C5 -177.8(12)
C2 C3 C4 C5 -1(2)
C3 C4 C5 C6 1(2)
C4 C5 C6 C7 0(2)
C5 C6 C7 C2 0(2)
C3 C2 C7 C6 -0.8(18)
C1 C2 C7 C6 178.8(11)
N2 N1 C8 C1 166.3(11)
O1 C1 C8 N1 69.6(12)
C2 C1 C8 N1 -47.6(13)
P1 C1 C8 N1 -173.0(8)
N1 N2 C9 C11 70.7(15)
O2 N2 C9 C11 -107.6(15)
N1 N2 C9 C12 -50.1(16)
O2 N2 C9 C12 131.7(14)
N1 N2 C9 C10 -170.5(12)
O2 N2 C9 C10 11.3(18)
O8 P2 O9 C27 33.6(14)
O10 P2 O9 C27 -94.5(13)
C15 P2 O9 C27 154.8(13)
O8 P2 O10 C28 -52.9(12)
O9 P2 O10 C28 76.5(12)
C15 P2 O10 C28 -173.6(11)
C22 N3 N4 O7 -3(2)
C22 N3 N4 C23 -179.3(13)
O8 P2 C15 O6 -54.3(11)
O9 P2 C15 O6 -178.3(9)
O10 P2 C15 O6 67.7(10)
O8 P2 C15 C16 70.3(11)
O9 P2 C15 C16 -53.7(11)
O10 P2 C15 C16 -167.8(9)
O8 P2 C15 C22 -164.8(10)
O9 P2 C15 C22 71.2(11)
O10 P2 C15 C22 -42.9(11)
O6 C15 C16 C21 31.4(17)
C22 C15 C16 C21 146.8(13)
P2 C15 C16 C21 -91.0(13)
O6 C15 C16 C17 -148.6(12)
C22 C15 C16 C17 -33.2(17)
P2 C15 C16 C17 89.0(14)
C21 C16 C17 F2 179.3(14)
C15 C16 C17 F2 -1(2)
C21 C16 C17 C18 3(2)
C15 C16 C17 C18 -177.0(13)
F2 C17 C18 C19 -179.1(13)
C16 C17 C18 C19 -3(2)
C17 C18 C19 C20 1(2)
C18 C19 C20 C21 1(2)
C17 C16 C21 C20 -2(2)
C15 C16 C21 C20 178.3(12)
C19 C20 C21 C16 0(2)
N4 N3 C22 C15 174.1(13)
O6 C15 C22 N3 71.3(14)
C16 C15 C22 N3 -50.5(15)
P2 C15 C22 N3 -173.3(10)
N3 N4 C23 C24 173.3(16)
O7 N4 C23 C24 -3(2)
N3 N4 C23 C25 42(2)
O7 N4 C23 C25 -134.6(17)
N3 N4 C23 C26 -72.6(17)
O7 N4 C23 C26 110.9(16)
